data_4065199
loop_
_publ_author_name
'Liedtke, Ren\'e'
'Fr\"ohlich, Roland'
'Kehr, Gerald'
'Erker, Gerhard'

_publ_section_title
;
 Frustrated Lewis Pair Reactions With Bis-Acetylenic Substrates: Exploring
 the Narrow Gap Separating Very Different Competing Reaction Pathways
;
_journal_issue 19
_journal_name_full Organometallics
_journal_page_first 5222
_journal_paper_doi 10.1021/om200615n
_journal_volume 30
_journal_year 2011
_chemical_formula_sum 'C40 H33 B F15 P'
_chemical_formula_weight 840.44
_chemical_name_systematic
; 
 ? 
;
_space_group_IT_number 2
_symmetry_cell_setting triclinic
_symmetry_space_group_name_Hall '-P 1'
_symmetry_space_group_name_H-M 'P -1'
_atom_sites_solution_hydrogens geom
_atom_sites_solution_primary direct
_atom_sites_solution_secondary difmap
_audit_creation_method SHELXL-97
_cell_angle_alpha 75.207(3)
_cell_angle_beta 75.388(6)
_cell_angle_gamma 82.385(4)
_cell_formula_units_Z 2
_cell_length_a 9.4793(7)
_cell_length_b 12.2396(4)
_cell_length_c 17.7230(10)
_cell_measurement_reflns_used 5925
_cell_measurement_temperature 223(2)
_cell_measurement_theta_max 68.25
_cell_measurement_theta_min 0.88
_cell_volume 1918.7(2)
_computing_cell_refinement 'Collect (Nonius B.V., 1998)'
_computing_data_collection 'Collect (Nonius B.V., 1998)'
_computing_data_reduction 'Denzo-SMN (Otwinowski & Minor, 1997)'
_computing_molecular_graphics 'XP (BrukerAXS, 2000)'
_computing_publication_material 'SHELXL-97 (Sheldrick, 1997)'
_computing_structure_refinement 'SHELXL-97 (Sheldrick, 1997)'
_computing_structure_solution 'SHELXS-97 (Sheldrick, 1990)'
_diffrn_ambient_temperature 223(2)
_diffrn_measured_fraction_theta_full 0.950
_diffrn_measured_fraction_theta_max 0.950
_diffrn_measurement_device_type 'Nonius KappaCCD APEXII'
_diffrn_measurement_method '\w and \f scans'
_diffrn_radiation_monochromator graphite
_diffrn_radiation_source 'fine-focus sealed tube'
_diffrn_radiation_type CuK\a
_diffrn_radiation_wavelength 1.54178
_diffrn_reflns_av_R_equivalents 0.054
_diffrn_reflns_av_sigmaI/netI 0.0342
_diffrn_reflns_limit_h_max 11
_diffrn_reflns_limit_h_min -11
_diffrn_reflns_limit_k_max 14
_diffrn_reflns_limit_k_min -14
_diffrn_reflns_limit_l_max 20
_diffrn_reflns_limit_l_min -19
_diffrn_reflns_number 24168
_diffrn_reflns_theta_full 67.44
_diffrn_reflns_theta_max 67.44
_diffrn_reflns_theta_min 3.74
_exptl_absorpt_coefficient_mu 1.565
_exptl_absorpt_correction_T_max 0.9694
_exptl_absorpt_correction_T_min 0.6511
_exptl_absorpt_correction_type multi-scan
_exptl_absorpt_process_details 'Denzo (Otwinowski, Borek, Majewski & Minor, 2003)'
_exptl_crystal_colour colourless
_exptl_crystal_density_diffrn 1.455
_exptl_crystal_density_method 'not measured'
_exptl_crystal_description plate
_exptl_crystal_F_000 856
_exptl_crystal_size_max 0.30
_exptl_crystal_size_mid 0.10
_exptl_crystal_size_min 0.02
_refine_diff_density_max 0.565
_refine_diff_density_min -0.429
_refine_diff_density_rms 0.053
_refine_ls_extinction_method none
_refine_ls_goodness_of_fit_ref 1.027
_refine_ls_hydrogen_treatment constr
_refine_ls_matrix_type full
_refine_ls_number_parameters 569
_refine_ls_number_reflns 6579
_refine_ls_number_restraints 465
_refine_ls_restrained_S_all 1.094
_refine_ls_R_factor_all 0.0844
_refine_ls_R_factor_gt 0.0640
_refine_ls_shift/su_max 0.000
_refine_ls_shift/su_mean 0.000
_refine_ls_structure_factor_coef Fsqd
_refine_ls_weighting_details 'calc w=1/[\s^2^(Fo^2^)+(0.0759P)^2^+2.1121P] where P=(Fo^2^+2Fc^2^)/3'
_refine_ls_weighting_scheme calc
_refine_ls_wR_factor_gt 0.1588
_refine_ls_wR_factor_ref 0.1784
_reflns_number_gt 4985
_reflns_number_total 6579
_reflns_threshold_expression >2sigma(I)
_cod_data_source_file om200615n_si_005.cif
_cod_data_source_block erk5738
_cod_original_cell_volume 1918.71(19)
_cod_original_sg_symbol_H-M P-1
_cod_database_code 4065199

loop_
_symmetry_equiv_pos_as_xyz
'x, y, z'
'-x, -y, -z'

loop_
_atom_site_label
_atom_site_type_symbol
_atom_site_fract_x
_atom_site_fract_y
_atom_site_fract_z
_atom_site_U_iso_or_equiv
_atom_site_adp_type
_atom_site_occupancy
_atom_site_symmetry_multiplicity
_atom_site_calc_flag
_atom_site_refinement_flags
_atom_site_disorder_assembly
_atom_site_disorder_group
B1 B 0.1739(4) 0.3443(3) 0.2890(2) 0.0442(8) Uani 1 1 d . . .
C1 C 0.2203(4) 0.2292(3) 0.2602(2) 0.0454(7) Uani 1 1 d . . .
C2 C 0.2464(3) 0.1487(3) 0.2303(2) 0.0444(7) Uani 1 1 d . . .
C3 C 0.2714(3) 0.0494(3) 0.1988(2) 0.0450(7) Uani 1 1 d . . .
C4 C 0.2524(4) -0.0574(3) 0.2516(2) 0.0520(8) Uani 1 1 d . . .
H4 H 0.2246 -0.0631 0.3072 0.062 Uiso 1 1 calc R . .
C5 C 0.2744(4) -0.1544(3) 0.2225(3) 0.0617(10) Uani 1 1 d . . .
H5 H 0.2604 -0.2254 0.2584 0.074 Uiso 1 1 calc R . .
C6 C 0.3163(5) -0.1480(3) 0.1420(3) 0.0684(11) Uani 1 1 d . . .
H6 H 0.3319 -0.2145 0.1228 0.082 Uiso 1 1 calc R . .
C7 C 0.3357(4) -0.0440(3) 0.0887(3) 0.0636(10) Uani 1 1 d . . .
H7 H 0.3645 -0.0403 0.0334 0.076 Uiso 1 1 calc R . .
C8 C 0.3130(4) 0.0561(3) 0.1161(2) 0.0515(8) Uani 1 1 d . . .
C9 C 0.3348(5) 0.1633(4) 0.0603(2) 0.0654(10) Uani 1 1 d . . .
C10 C 0.3528(7) 0.2512(5) 0.0145(3) 0.0950(16) Uani 1 1 d . . .
H10 H 0.3672 0.3216 -0.0222 0.114 Uiso 1 1 calc R . .
C11 C 0.1204(4) 0.4291(3) 0.2109(2) 0.0500(8) Uani 1 1 d . . .
C12 C -0.0225(4) 0.4655(3) 0.2062(2) 0.0551(9) Uani 1 1 d . . .
F12 F -0.1352(2) 0.43753(19) 0.26972(14) 0.0664(6) Uani 1 1 d . . .
C13 C -0.0628(6) 0.5301(3) 0.1377(3) 0.0713(12) Uani 1 1 d . . .
F13 F -0.2056(3) 0.5616(2) 0.13815(18) 0.0978(9) Uani 1 1 d . . .
C14 C 0.0410(7) 0.5624(4) 0.0702(3) 0.0827(14) Uani 1 1 d . . .
F14 F 0.0034(5) 0.6262(3) 0.00290(18) 0.1188(12) Uani 1 1 d . . .
C15 C 0.1839(7) 0.5275(4) 0.0696(2) 0.0788(13) Uani 1 1 d . . .
F15 F 0.2908(4) 0.5561(3) 0.00246(16) 0.1172(11) Uani 1 1 d . . .
C16 C 0.2206(5) 0.4619(3) 0.1391(2) 0.0630(10) Uani 1 1 d . . .
F16 F 0.3638(3) 0.4286(2) 0.13485(14) 0.0782(7) Uani 1 1 d . . .
C21 C 0.3118(4) 0.3890(3) 0.3119(2) 0.0453(7) Uani 1 1 d . . .
C22 C 0.3810(4) 0.3186(3) 0.3684(2) 0.0515(8) Uani 1 1 d . . .
F22 F 0.3430(2) 0.20990(17) 0.39904(13) 0.0643(6) Uani 1 1 d . . .
C23 C 0.4850(4) 0.3510(3) 0.3981(2) 0.0615(10) Uani 1 1 d . . .
F23 F 0.5452(3) 0.2768(2) 0.45499(17) 0.0877(8) Uani 1 1 d . . .
C24 C 0.5276(4) 0.4593(4) 0.3715(3) 0.0634(10) Uani 1 1 d . . .
F24 F 0.6271(3) 0.4942(2) 0.40078(19) 0.0904(8) Uani 1 1 d . . .
C25 C 0.4667(4) 0.5319(3) 0.3143(3) 0.0595(10) Uani 1 1 d . . .
F25 F 0.5079(3) 0.63862(19) 0.28647(17) 0.0810(7) Uani 1 1 d . . .
C26 C 0.3608(4) 0.4971(3) 0.2871(2) 0.0522(8) Uani 1 1 d . . .
F26 F 0.3007(3) 0.57846(16) 0.23388(15) 0.0689(6) Uani 1 1 d . . .
C31 C 0.0461(4) 0.3307(3) 0.3724(2) 0.0440(7) Uani 1 1 d . . .
C32 C -0.0064(4) 0.2304(3) 0.4223(2) 0.0517(8) Uani 1 1 d . . .
F32 F 0.0442(3) 0.12969(16) 0.40372(13) 0.0692(6) Uani 1 1 d . . .
C33 C -0.1108(4) 0.2235(3) 0.4925(2) 0.0605(10) Uani 1 1 d . . .
F33 F -0.1581(3) 0.1226(2) 0.53696(15) 0.0894(8) Uani 1 1 d . . .
C34 C -0.1675(4) 0.3198(4) 0.5177(2) 0.0625(10) Uani 1 1 d . . .
F34 F -0.2712(3) 0.3145(3) 0.58620(15) 0.0925(8) Uani 1 1 d . . .
C35 C -0.1196(4) 0.4220(3) 0.4721(2) 0.0566(9) Uani 1 1 d . . .
F35 F -0.1766(3) 0.5187(2) 0.49532(15) 0.0733(7) Uani 1 1 d . . .
C36 C -0.0161(4) 0.4252(3) 0.4021(2) 0.0475(8) Uani 1 1 d . . .
F36 F 0.0261(2) 0.52867(16) 0.35890(13) 0.0594(5) Uani 1 1 d . . .
P1 P 0.81693(10) 0.98304(8) 0.24622(7) 0.0582(3) Uani 1 1 d D . .
H1 H 0.9217 0.9826 0.2457 0.070 Uiso 1 1 calc R A 1
C41A C 0.8119(18) 0.8666(9) 0.1981(7) 0.071(2) Uani 0.444(3) 1 d PDU B 1
C42A C 0.9381(16) 0.8655(15) 0.1229(8) 0.122(3) Uani 0.444(3) 1 d PDU B 1
H42A H 0.8991 0.8890 0.0751 0.182 Uiso 0.444(3) 1 calc PR B 1
H42B H 0.9849 0.7895 0.1262 0.182 Uiso 0.444(3) 1 calc PR B 1
H42C H 1.0093 0.9172 0.1203 0.182 Uiso 0.444(3) 1 calc PR B 1
C43A C 0.8292(18) 0.7521(11) 0.2590(9) 0.123(3) Uani 0.444(3) 1 d PDU B 1
H43A H 0.7616 0.7540 0.3100 0.185 Uiso 0.444(3) 1 calc PR B 1
H43B H 0.9285 0.7398 0.2664 0.185 Uiso 0.444(3) 1 calc PR B 1
H43C H 0.8083 0.6910 0.2387 0.185 Uiso 0.444(3) 1 calc PR B 1
C44A C 0.664(2) 0.877(3) 0.174(2) 0.092(2) Uani 0.444(3) 1 d PDU B 1
H44A H 0.6557 0.8104 0.1557 0.138 Uiso 0.444(3) 1 calc PR B 1
H44B H 0.6582 0.9441 0.1319 0.138 Uiso 0.444(3) 1 calc PR B 1
H44C H 0.5847 0.8820 0.2205 0.138 Uiso 0.444(3) 1 calc PR B 1
C51A C 0.7776(11) 1.1252(6) 0.1793(5) 0.0628(18) Uani 0.444(3) 1 d PDU B 1
C52A C 0.6089(13) 1.157(2) 0.2054(11) 0.095(3) Uani 0.444(3) 1 d PDU B 1
H52A H 0.5725 1.1196 0.2609 0.143 Uiso 0.444(3) 1 calc PR B 1
H52B H 0.5579 1.1339 0.1718 0.143 Uiso 0.444(3) 1 calc PR B 1
H52C H 0.5922 1.2388 0.1995 0.143 Uiso 0.444(3) 1 calc PR B 1
C53A C 0.8600(15) 1.2181(11) 0.1917(9) 0.094(3) Uani 0.444(3) 1 d PDU B 1
H53A H 0.9637 1.1951 0.1834 0.141 Uiso 0.444(3) 1 calc PR B 1
H53B H 0.8232 1.2288 0.2458 0.141 Uiso 0.444(3) 1 calc PR B 1
H53C H 0.8449 1.2887 0.1535 0.141 Uiso 0.444(3) 1 calc PR B 1
C54A C 0.8271(15) 1.1330(11) 0.0873(6) 0.106(2) Uani 0.444(3) 1 d PDU B 1
H54A H 0.7942 1.2066 0.0585 0.159 Uiso 0.444(3) 1 calc PR B 1
H54B H 0.7850 1.0742 0.0742 0.159 Uiso 0.444(3) 1 calc PR B 1
H54C H 0.9329 1.1231 0.0721 0.159 Uiso 0.444(3) 1 calc PR B 1
C61A C 0.7258(13) 0.9653(9) 0.3530(5) 0.078(2) Uani 0.444(3) 1 d PDU B 1
C62A C 0.719(2) 1.0838(11) 0.3714(10) 0.136(4) Uani 0.444(3) 1 d PDU B 1
H62A H 0.6596 1.1376 0.3396 0.205 Uiso 0.444(3) 1 calc PR B 1
H62B H 0.8170 1.1088 0.3582 0.205 Uiso 0.444(3) 1 calc PR B 1
H62C H 0.6762 1.0788 0.4279 0.205 Uiso 0.444(3) 1 calc PR B 1
C63A C 0.5767(17) 0.9181(17) 0.3732(18) 0.104(3) Uani 0.444(3) 1 d PDU B 1
H63A H 0.5867 0.8480 0.3557 0.156 Uiso 0.444(3) 1 calc PR B 1
H63B H 0.5111 0.9726 0.3461 0.156 Uiso 0.444(3) 1 calc PR B 1
H63C H 0.5374 0.9035 0.4306 0.156 Uiso 0.444(3) 1 calc PR B 1
C64A C 0.8354(15) 0.8851(12) 0.3940(9) 0.118(3) Uani 0.444(3) 1 d PDU B 1
H64A H 0.7951 0.8653 0.4513 0.177 Uiso 0.444(3) 1 calc PR B 1
H64B H 0.9253 0.9219 0.3832 0.177 Uiso 0.444(3) 1 calc PR B 1
H64C H 0.8556 0.8169 0.3736 0.177 Uiso 0.444(3) 1 calc PR B 1
C41B C 0.8170(14) 0.8956(7) 0.1756(5) 0.071(2) Uani 0.556(3) 1 d PDU B 2
C42B C 0.8936(14) 0.9618(11) 0.0927(6) 0.122(3) Uani 0.556(3) 1 d PDU B 2
H42D H 0.9079 0.9151 0.0542 0.182 Uiso 0.556(3) 1 calc PR B 2
H42E H 0.9877 0.9818 0.0952 0.182 Uiso 0.556(3) 1 calc PR B 2
H42F H 0.8337 1.0302 0.0762 0.182 Uiso 0.556(3) 1 calc PR B 2
C43B C 0.9118(14) 0.7827(9) 0.1986(8) 0.123(3) Uani 0.556(3) 1 d PDU B 2
H43D H 0.8587 0.7351 0.2474 0.185 Uiso 0.556(3) 1 calc PR B 2
H43E H 1.0028 0.7998 0.2072 0.185 Uiso 0.556(3) 1 calc PR B 2
H43F H 0.9327 0.7432 0.1556 0.185 Uiso 0.556(3) 1 calc PR B 2
C44B C 0.6635(16) 0.869(3) 0.1745(18) 0.092(2) Uani 0.556(3) 1 d PDU B 2
H44D H 0.6077 0.9393 0.1567 0.138 Uiso 0.556(3) 1 calc PR B 2
H44E H 0.6143 0.8315 0.2280 0.138 Uiso 0.556(3) 1 calc PR B 2
H44F H 0.6717 0.8203 0.1381 0.138 Uiso 0.556(3) 1 calc PR B 2
C51B C 0.7668(9) 1.1366(5) 0.2186(5) 0.0628(18) Uani 0.556(3) 1 d PDU B 2
C52B C 0.6340(12) 1.1615(17) 0.1761(8) 0.095(3) Uani 0.556(3) 1 d PDU B 2
H52D H 0.5451 1.1383 0.2153 0.143 Uiso 0.556(3) 1 calc PR B 2
H52E H 0.6525 1.1196 0.1345 0.143 Uiso 0.556(3) 1 calc PR B 2
H52F H 0.6228 1.2420 0.1524 0.143 Uiso 0.556(3) 1 calc PR B 2
C53B C 0.9035(11) 1.1860(9) 0.1542(6) 0.094(3) Uani 0.556(3) 1 d PDU B 2
H53D H 0.8894 1.2680 0.1401 0.141 Uiso 0.556(3) 1 calc PR B 2
H53E H 0.9156 1.1568 0.1068 0.141 Uiso 0.556(3) 1 calc PR B 2
H53F H 0.9900 1.1638 0.1759 0.141 Uiso 0.556(3) 1 calc PR B 2
C54B C 0.7480(13) 1.1939(8) 0.2868(6) 0.106(2) Uani 0.556(3) 1 d PDU B 2
H54D H 0.8286 1.1683 0.3132 0.159 Uiso 0.556(3) 1 calc PR B 2
H54E H 0.6566 1.1747 0.3250 0.159 Uiso 0.556(3) 1 calc PR B 2
H54F H 0.7469 1.2753 0.2661 0.159 Uiso 0.556(3) 1 calc PR B 2
C61B C 0.7219(10) 0.9137(7) 0.3511(4) 0.078(2) Uani 0.556(3) 1 d PDU B 2
C62B C 0.7689(16) 0.9649(12) 0.4137(7) 0.136(4) Uani 0.556(3) 1 d PDU B 2
H62D H 0.7366 0.9185 0.4672 0.205 Uiso 0.556(3) 1 calc PR B 2
H62E H 0.7246 1.0415 0.4114 0.205 Uiso 0.556(3) 1 calc PR B 2
H62F H 0.8745 0.9662 0.4009 0.205 Uiso 0.556(3) 1 calc PR B 2
C63B C 0.5538(13) 0.9459(14) 0.3624(14) 0.104(3) Uani 0.556(3) 1 d PDU B 2
H63D H 0.5115 0.8989 0.3386 0.156 Uiso 0.556(3) 1 calc PR B 2
H63E H 0.5374 1.0250 0.3365 0.156 Uiso 0.556(3) 1 calc PR B 2
H63F H 0.5083 0.9339 0.4191 0.156 Uiso 0.556(3) 1 calc PR B 2
C64B C 0.7532(13) 0.7855(8) 0.3763(7) 0.118(3) Uani 0.556(3) 1 d PDU B 2
H64D H 0.6983 0.7576 0.4307 0.177 Uiso 0.556(3) 1 calc PR B 2
H64E H 0.8568 0.7681 0.3739 0.177 Uiso 0.556(3) 1 calc PR B 2
H64F H 0.7242 0.7494 0.3404 0.177 Uiso 0.556(3) 1 calc PR B 2

loop_
_atom_site_aniso_label
_atom_site_aniso_U_11
_atom_site_aniso_U_22
_atom_site_aniso_U_33
_atom_site_aniso_U_23
_atom_site_aniso_U_13
_atom_site_aniso_U_12
B1 0.049(2) 0.0352(18) 0.047(2) -0.0121(15) -0.0079(16) 0.0017(15)
C1 0.0487(18) 0.0398(17) 0.0463(18) -0.0097(14) -0.0085(14) -0.0035(14)
C2 0.0434(17) 0.0423(18) 0.0479(19) -0.0129(15) -0.0102(14) -0.0003(13)
C3 0.0416(17) 0.0427(17) 0.056(2) -0.0190(15) -0.0145(15) 0.0014(13)
C4 0.0491(19) 0.0453(19) 0.061(2) -0.0161(16) -0.0102(16) 0.0002(15)
C5 0.066(2) 0.0403(19) 0.082(3) -0.0177(18) -0.019(2) -0.0037(16)
C6 0.074(3) 0.051(2) 0.092(3) -0.037(2) -0.023(2) 0.0026(19)
C7 0.071(3) 0.069(3) 0.063(2) -0.037(2) -0.0199(19) 0.0051(19)
C8 0.053(2) 0.050(2) 0.056(2) -0.0215(16) -0.0163(16) 0.0050(15)
C9 0.083(3) 0.061(3) 0.052(2) -0.020(2) -0.016(2) 0.010(2)
C10 0.137(5) 0.073(3) 0.061(3) -0.012(3) -0.010(3) 0.011(3)
C11 0.068(2) 0.0367(17) 0.0462(19) -0.0137(14) -0.0121(16) -0.0028(15)
C12 0.077(3) 0.0408(18) 0.055(2) -0.0148(16) -0.0261(19) 0.0014(17)
F12 0.0603(13) 0.0737(14) 0.0689(14) -0.0183(11) -0.0234(11) 0.0029(11)
C13 0.100(3) 0.051(2) 0.076(3) -0.018(2) -0.045(3) 0.005(2)
F13 0.113(2) 0.0875(19) 0.110(2) -0.0200(16) -0.0730(19) 0.0181(16)
C14 0.135(5) 0.055(3) 0.063(3) -0.002(2) -0.048(3) -0.001(3)
F14 0.199(4) 0.085(2) 0.0775(19) 0.0111(15) -0.072(2) -0.008(2)
C15 0.124(4) 0.061(3) 0.044(2) -0.0038(19) -0.007(2) -0.019(3)
F15 0.168(3) 0.106(2) 0.0544(16) 0.0071(15) -0.0003(18) -0.028(2)
C16 0.080(3) 0.050(2) 0.057(2) -0.0132(18) -0.010(2) -0.0048(19)
F16 0.0816(17) 0.0763(16) 0.0635(14) -0.0134(12) 0.0061(12) -0.0093(13)
C21 0.0469(18) 0.0383(17) 0.0509(19) -0.0168(14) -0.0069(14) 0.0012(13)
C22 0.053(2) 0.0443(19) 0.056(2) -0.0148(16) -0.0099(16) 0.0011(15)
F22 0.0768(14) 0.0494(12) 0.0660(14) -0.0047(10) -0.0248(11) -0.0027(10)
C23 0.055(2) 0.066(2) 0.068(2) -0.022(2) -0.0219(19) 0.0080(18)
F23 0.0892(18) 0.0913(18) 0.0926(19) -0.0168(15) -0.0510(15) 0.0082(14)
C24 0.043(2) 0.072(3) 0.086(3) -0.038(2) -0.0149(19) -0.0004(18)
F24 0.0612(14) 0.1007(19) 0.133(2) -0.0516(17) -0.0392(15) -0.0051(13)
C25 0.049(2) 0.050(2) 0.082(3) -0.0261(19) -0.0071(19) -0.0063(16)
F25 0.0671(14) 0.0573(13) 0.122(2) -0.0291(13) -0.0129(14) -0.0187(11)
C26 0.052(2) 0.0444(19) 0.060(2) -0.0150(16) -0.0113(16) -0.0001(15)
F26 0.0828(15) 0.0382(11) 0.0883(16) -0.0073(10) -0.0292(13) -0.0089(10)
C31 0.0466(18) 0.0417(17) 0.0461(18) -0.0146(14) -0.0131(14) 0.0017(13)
C32 0.056(2) 0.0462(19) 0.051(2) -0.0159(15) -0.0068(16) 0.0008(15)
F32 0.0846(16) 0.0405(11) 0.0667(14) -0.0115(10) 0.0096(11) -0.0029(10)
C33 0.065(2) 0.061(2) 0.047(2) -0.0084(17) -0.0022(17) -0.0069(18)
F33 0.105(2) 0.0740(16) 0.0648(15) -0.0025(12) 0.0159(14) -0.0177(14)
C34 0.059(2) 0.080(3) 0.046(2) -0.0221(19) -0.0003(17) -0.004(2)
F34 0.0917(18) 0.113(2) 0.0609(15) -0.0335(14) 0.0157(13) -0.0052(15)
C35 0.050(2) 0.068(2) 0.062(2) -0.038(2) -0.0173(17) 0.0114(17)
F35 0.0695(14) 0.0813(15) 0.0832(16) -0.0549(13) -0.0163(12) 0.0140(11)
C36 0.0495(19) 0.0467(19) 0.051(2) -0.0192(15) -0.0149(15) 0.0017(14)
F36 0.0686(13) 0.0435(11) 0.0692(13) -0.0226(10) -0.0154(10) 0.0032(9)
P1 0.0449(5) 0.0568(6) 0.0776(7) -0.0220(5) -0.0147(4) -0.0058(4)
C41A 0.066(3) 0.075(5) 0.072(5) -0.029(4) -0.002(4) -0.010(3)
C42A 0.127(6) 0.137(6) 0.108(5) -0.061(5) 0.002(4) -0.027(5)
C43A 0.120(6) 0.098(5) 0.151(7) -0.052(5) -0.015(5) 0.007(5)
C44A 0.089(3) 0.099(5) 0.106(4) -0.045(3) -0.020(3) -0.033(3)
C51A 0.055(3) 0.051(3) 0.089(5) -0.030(3) -0.013(4) -0.005(2)
C52A 0.075(4) 0.085(4) 0.122(8) -0.002(6) -0.037(5) -0.003(3)
C53A 0.091(5) 0.082(5) 0.108(6) -0.012(4) -0.018(4) -0.032(4)
C54A 0.125(5) 0.075(4) 0.116(5) -0.025(4) -0.017(4) -0.018(4)
C61A 0.090(4) 0.087(6) 0.071(3) -0.035(4) -0.026(3) -0.007(5)
C62A 0.168(7) 0.157(7) 0.102(5) -0.041(5) -0.045(5) -0.025(6)
C63A 0.090(5) 0.114(7) 0.084(5) 0.000(5) 0.006(4) -0.013(4)
C64A 0.124(6) 0.112(5) 0.100(5) 0.007(4) -0.027(4) -0.008(4)
C41B 0.066(3) 0.075(5) 0.072(5) -0.029(4) -0.002(4) -0.010(3)
C42B 0.127(6) 0.137(6) 0.108(5) -0.061(5) 0.002(4) -0.027(5)
C43B 0.120(6) 0.098(5) 0.151(7) -0.052(5) -0.015(5) 0.007(5)
C44B 0.089(3) 0.099(5) 0.106(4) -0.045(3) -0.020(3) -0.033(3)
C51B 0.055(3) 0.051(3) 0.089(5) -0.030(3) -0.013(4) -0.005(2)
C52B 0.075(4) 0.085(4) 0.122(8) -0.002(6) -0.037(5) -0.003(3)
C53B 0.091(5) 0.082(5) 0.108(6) -0.012(4) -0.018(4) -0.032(4)
C54B 0.125(5) 0.075(4) 0.116(5) -0.025(4) -0.017(4) -0.018(4)
C61B 0.090(4) 0.087(6) 0.071(3) -0.035(4) -0.026(3) -0.007(5)
C62B 0.168(7) 0.157(7) 0.102(5) -0.041(5) -0.045(5) -0.025(6)
C63B 0.090(5) 0.114(7) 0.084(5) 0.000(5) 0.006(4) -0.013(4)
C64B 0.124(6) 0.112(5) 0.100(5) 0.007(4) -0.027(4) -0.008(4)

loop_
_atom_type_symbol
_atom_type_description
_atom_type_scat_dispersion_real
_atom_type_scat_dispersion_imag
_atom_type_scat_source
C C 0.0181 0.0091 'International Tables Vol C Tables 4.2.6.8 and 6.1.1.4'
H H 0.0000 0.0000 'International Tables Vol C Tables 4.2.6.8 and 6.1.1.4'
B B 0.0090 0.0039 'International Tables Vol C Tables 4.2.6.8 and 6.1.1.4'
F F 0.0727 0.0534 'International Tables Vol C Tables 4.2.6.8 and 6.1.1.4'
P P 0.2955 0.4335 'International Tables Vol C Tables 4.2.6.8 and 6.1.1.4'

loop_
_geom_angle_atom_site_label_1
_geom_angle_atom_site_label_2
_geom_angle_atom_site_label_3
_geom_angle
C1 B1 C31 113.1(3)
C1 B1 C11 102.1(3)
C31 B1 C11 113.3(3)
C1 B1 C21 111.3(3)
C31 B1 C21 103.6(3)
C11 B1 C21 113.8(3)
C2 C1 B1 171.3(3)
C1 C2 C3 176.5(4)
C8 C3 C4 118.9(3)
C8 C3 C2 121.5(3)
C4 C3 C2 119.5(3)
C5 C4 C3 120.5(4)
C5 C4 H4 119.7
C3 C4 H4 119.7
C6 C5 C4 120.6(4)
C6 C5 H5 119.7
C4 C5 H5 119.7
C5 C6 C7 120.1(4)
C5 C6 H6 119.9
C7 C6 H6 119.9
C6 C7 C8 120.8(4)
C6 C7 H7 119.6
C8 C7 H7 119.6
C3 C8 C7 119.1(3)
C3 C8 C9 120.6(3)
C7 C8 C9 120.3(4)
C10 C9 C8 179.9(7)
C9 C10 H10 180.0
C16 C11 C12 113.3(3)
C16 C11 B1 120.3(3)
C12 C11 B1 126.2(3)
F12 C12 C13 114.5(4)
F12 C12 C11 121.4(3)
C13 C12 C11 124.2(4)
C14 C13 F13 120.0(4)
C14 C13 C12 119.6(4)
F13 C13 C12 120.4(5)
C13 C14 F14 120.3(5)
C13 C14 C15 119.6(4)
F14 C14 C15 120.0(5)
F15 C15 C14 121.3(4)
F15 C15 C16 119.3(5)
C14 C15 C16 119.3(4)
F16 C16 C11 119.2(3)
F16 C16 C15 116.8(4)
C11 C16 C15 124.0(4)
C22 C21 C26 112.4(3)
C22 C21 B1 119.8(3)
C26 C21 B1 127.4(3)
F22 C22 C23 116.3(3)
F22 C22 C21 119.2(3)
C23 C22 C21 124.6(3)
F23 C23 C24 119.4(4)
F23 C23 C22 120.7(4)
C24 C23 C22 119.9(4)
F24 C24 C25 120.3(4)
F24 C24 C23 121.2(4)
C25 C24 C23 118.5(4)
F25 C25 C24 119.7(4)
F25 C25 C26 120.4(4)
C24 C25 C26 119.9(3)
F26 C26 C25 115.0(3)
F26 C26 C21 120.3(3)
C25 C26 C21 124.6(3)
C32 C31 C36 112.6(3)
C32 C31 B1 126.8(3)
C36 C31 B1 120.5(3)
F32 C32 C33 114.8(3)
F32 C32 C31 120.7(3)
C33 C32 C31 124.5(3)
F33 C33 C34 119.5(3)
F33 C33 C32 120.8(3)
C34 C33 C32 119.6(4)
F34 C34 C33 120.3(4)
F34 C34 C35 120.4(4)
C33 C34 C35 119.2(3)
F35 C35 C36 120.6(4)
F35 C35 C34 120.1(3)
C36 C35 C34 119.3(3)
F36 C36 C35 116.8(3)
F36 C36 C31 118.5(3)
C35 C36 C31 124.7(3)
C61A P1 C41B 130.2(5)
C61A P1 C51B 95.2(4)
C41B P1 C51B 119.0(4)
C61A P1 C41A 117.6(5)
C41B P1 C41A 14.3(6)
C51B P1 C41A 132.0(5)
C61A P1 C61B 20.0(4)
C41B P1 C61B 111.0(4)
C51B P1 C61B 113.1(4)
C41A P1 C61B 97.9(5)
C61A P1 C51A 115.6(5)
C41B P1 C51A 97.3(4)
C51B P1 C51A 22.3(3)
C41A P1 C51A 110.9(5)
C61B P1 C51A 131.0(4)
C61A P1 H1 103.6
C41B P1 H1 103.7
C51B P1 H1 101.2
C41A P1 H1 103.6
C61B P1 H1 107.2
C51A P1 H1 103.6
C44A C41A C42A 109.3(14)
C44A C41A C43A 109.7(12)
C42A C41A C43A 106.9(11)
C44A C41A P1 109(2)
C42A C41A P1 113.0(9)
C43A C41A P1 108.5(9)
C53A C51A C54A 103.5(8)
C53A C51A C52A 107.7(10)
C54A C51A C52A 111.5(9)
C53A C51A P1 111.0(7)
C54A C51A P1 115.9(7)
C52A C51A P1 107.0(10)
C63A C61A C64A 112.8(11)
C63A C61A C62A 113.3(11)
C64A C61A C62A 109.4(10)
C63A C61A P1 112.6(13)
C64A C61A P1 102.3(8)
C62A C61A P1 105.7(8)
C42B C41B C44B 110.5(11)
C42B C41B C43B 108.4(9)
C44B C41B C43B 110.0(12)
C42B C41B P1 106.1(6)
C44B C41B P1 113.8(18)
C43B C41B P1 107.9(7)
C41B C42B H42D 109.5
C41B C42B H42E 109.5
H42D C42B H42E 109.5
C41B C42B H42F 109.5
H42D C42B H42F 109.5
H42E C42B H42F 109.5
C41B C43B H43D 109.5
C41B C43B H43E 109.5
H43D C43B H43E 109.5
C41B C43B H43F 109.5
H43D C43B H43F 109.5
H43E C43B H43F 109.5
C41B C44B H44D 109.5
C41B C44B H44E 109.5
H44D C44B H44E 109.5
C41B C44B H44F 109.5
H44D C44B H44F 109.5
H44E C44B H44F 109.5
C54B C51B C53B 106.0(7)
C54B C51B C52B 114.4(8)
C53B C51B C52B 107.0(8)
C54B C51B P1 113.1(6)
C53B C51B P1 104.4(6)
C52B C51B P1 111.1(8)
C51B C52B H52D 109.5
C51B C52B H52E 109.5
H52D C52B H52E 109.5
C51B C52B H52F 109.5
H52D C52B H52F 109.5
H52E C52B H52F 109.5
C51B C53B H53D 109.5
C51B C53B H53E 109.5
H53D C53B H53E 109.5
C51B C53B H53F 109.5
H53D C53B H53F 109.5
H53E C53B H53F 109.5
C51B C54B H54D 109.5
C51B C54B H54E 109.5
H54D C54B H54E 109.5
C51B C54B H54F 109.5
H54D C54B H54F 109.5
H54E C54B H54F 109.5
C64B C61B C63B 110.9(8)
C64B C61B C62B 106.0(8)
C63B C61B C62B 104.8(10)
C64B C61B P1 115.7(6)
C63B C61B P1 108.9(9)
C62B C61B P1 110.0(7)
C61B C62B H62D 109.5
C61B C62B H62E 109.5
H62D C62B H62E 109.5
C61B C62B H62F 109.5
H62D C62B H62F 109.5
H62E C62B H62F 109.5
C61B C63B H63D 109.5
C61B C63B H63E 109.5
H63D C63B H63E 109.5
C61B C63B H63F 109.5
H63D C63B H63F 109.5
H63E C63B H63F 109.5
C61B C64B H64D 109.5
C61B C64B H64E 109.5
H64D C64B H64E 109.5
C61B C64B H64F 109.5
H64D C64B H64F 109.5
H64E C64B H64F 109.5

loop_
_geom_bond_atom_site_label_1
_geom_bond_atom_site_label_2
_geom_bond_distance
B1 C1 1.589(5)
B1 C31 1.644(5)
B1 C11 1.653(5)
B1 C21 1.656(5)
C1 C2 1.204(4)
C2 C3 1.431(4)
C3 C8 1.402(5)
C3 C4 1.403(5)
C4 C5 1.383(5)
C4 H4 0.9400
C5 C6 1.365(6)
C5 H5 0.9400
C6 C7 1.380(6)
C6 H6 0.9400
C7 C8 1.403(5)
C7 H7 0.9400
C8 C9 1.431(6)
C9 C10 1.174(6)
C10 H10 0.9400
C11 C16 1.383(5)
C11 C12 1.385(5)
C12 F12 1.349(5)
C12 C13 1.381(5)
C13 C14 1.351(7)
C13 F13 1.356(5)
C14 F14 1.351(5)
C14 C15 1.363(7)
C15 F15 1.356(5)
C15 C16 1.385(6)
C16 F16 1.354(5)
C21 C22 1.385(5)
C21 C26 1.386(5)
C22 F22 1.362(4)
C22 C23 1.371(5)
C23 F23 1.361(4)
C23 C24 1.368(6)
C24 F24 1.345(4)
C24 C25 1.359(6)
C25 F25 1.345(4)
C25 C26 1.373(5)
C26 F26 1.360(4)
C31 C32 1.387(5)
C31 C36 1.392(4)
C32 F32 1.353(4)
C32 C33 1.371(5)
C33 F33 1.349(4)
C33 C34 1.362(6)
C34 F34 1.349(4)
C34 C35 1.369(6)
C35 F35 1.353(4)
C35 C36 1.369(5)
C36 F36 1.354(4)
P1 C61A 1.841(7)
P1 C41B 1.843(6)
P1 C51B 1.847(6)
P1 C41A 1.848(7)
P1 C61B 1.882(7)
P1 C51A 1.889(7)
P1 H1 0.9900
C41A C44A 1.546(13)
C41A C42A 1.553(12)
C41A C43A 1.553(12)
C42A H42A 0.9700
C42A H42B 0.9700
C42A H42C 0.9700
C43A H43A 0.9700
C43A H43B 0.9700
C43A H43C 0.9700
C44A H44A 0.9700
C44A H44B 0.9700
C44A H44C 0.9700
C51A C53A 1.550(11)
C51A C54A 1.561(11)
C51A C52A 1.575(12)
C52A H52A 0.9700
C52A H52B 0.9700
C52A H52C 0.9700
C53A H53A 0.9700
C53A H53B 0.9700
C53A H53C 0.9700
C54A H54A 0.9700
C54A H54B 0.9700
C54A H54C 0.9700
C61A C63A 1.522(12)
C61A C64A 1.522(12)
C61A C62A 1.555(12)
C62A H62A 0.9700
C62A H62B 0.9700
C62A H62C 0.9700
C63A H63A 0.9700
C63A H63B 0.9700
C63A H63C 0.9700
C64A H64A 0.9700
C64A H64B 0.9700
C64A H64C 0.9700
C41B C42B 1.534(11)
C41B C44B 1.536(12)
C41B C43B 1.566(11)
C42B H42D 0.9700
C42B H42E 0.9700
C42B H42F 0.9700
C43B H43D 0.9700
C43B H43E 0.9700
C43B H43F 0.9700
C44B H44D 0.9700
C44B H44E 0.9700
C44B H44F 0.9700
C51B C54B 1.508(10)
C51B C53B 1.567(10)
C51B C52B 1.583(11)
C52B H52D 0.9700
C52B H52E 0.9700
C52B H52F 0.9700
C53B H53D 0.9700
C53B H53E 0.9700
C53B H53F 0.9700
C54B H54D 0.9700
C54B H54E 0.9700
C54B H54F 0.9700
C61B C64B 1.528(10)
C61B C63B 1.564(11)
C61B C62B 1.581(10)
C62B H62D 0.9700
C62B H62E 0.9700
C62B H62F 0.9700
C63B H63D 0.9700
C63B H63E 0.9700
C63B H63F 0.9700
C64B H64D 0.9700
C64B H64E 0.9700
C64B H64F 0.9700

loop_
_geom_torsion_atom_site_label_1
_geom_torsion_atom_site_label_2
_geom_torsion_atom_site_label_3
_geom_torsion_atom_site_label_4
_geom_torsion
C31 B1 C1 C2 110(2)
C11 B1 C1 C2 -12(2)
C21 B1 C1 C2 -134(2)
B1 C1 C2 C3 -111(6)
C1 C2 C3 C8 152(6)
C1 C2 C3 C4 -27(6)
C8 C3 C4 C5 0.0(5)
C2 C3 C4 C5 179.3(3)
C3 C4 C5 C6 0.6(6)
C4 C5 C6 C7 -0.7(6)
C5 C6 C7 C8 0.0(6)
C4 C3 C8 C7 -0.6(5)
C2 C3 C8 C7 -179.9(3)
C4 C3 C8 C9 -179.5(3)
C2 C3 C8 C9 1.3(5)
C6 C7 C8 C3 0.6(6)
C6 C7 C8 C9 179.4(4)
C3 C8 C9 C10 116(100)
C7 C8 C9 C10 -62(100)
C1 B1 C11 C16 -67.1(4)
C31 B1 C11 C16 170.9(3)
C21 B1 C11 C16 52.9(4)
C1 B1 C11 C12 106.5(4)
C31 B1 C11 C12 -15.5(5)
C21 B1 C11 C12 -133.5(3)
C16 C11 C12 F12 177.4(3)
B1 C11 C12 F12 3.4(5)
C16 C11 C12 C13 -1.2(5)
B1 C11 C12 C13 -175.2(3)
F12 C12 C13 C14 -179.5(4)
C11 C12 C13 C14 -0.8(6)
F12 C12 C13 F13 0.9(5)
C11 C12 C13 F13 179.6(3)
F13 C13 C14 F14 0.0(6)
C12 C13 C14 F14 -179.5(4)
F13 C13 C14 C15 -178.1(4)
C12 C13 C14 C15 2.4(7)
C13 C14 C15 F15 178.5(4)
F14 C14 C15 F15 0.4(7)
C13 C14 C15 C16 -1.7(7)
F14 C14 C15 C16 -179.8(4)
C12 C11 C16 F16 -177.9(3)
B1 C11 C16 F16 -3.5(5)
C12 C11 C16 C15 1.9(5)
B1 C11 C16 C15 176.3(4)
F15 C15 C16 F16 -0.9(6)
C14 C15 C16 F16 179.3(4)
F15 C15 C16 C11 179.3(4)
C14 C15 C16 C11 -0.5(7)
C1 B1 C21 C22 -56.0(4)
C31 B1 C21 C22 65.8(4)
C11 B1 C21 C22 -170.7(3)
C1 B1 C21 C26 131.5(3)
C31 B1 C21 C26 -106.6(4)
C11 B1 C21 C26 16.8(5)
C26 C21 C22 F22 179.3(3)
B1 C21 C22 F22 5.8(5)
C26 C21 C22 C23 1.0(5)
B1 C21 C22 C23 -172.5(3)
F22 C22 C23 F23 0.2(5)
C21 C22 C23 F23 178.6(3)
F22 C22 C23 C24 -178.9(3)
C21 C22 C23 C24 -0.5(6)
F23 C23 C24 F24 -0.5(6)
C22 C23 C24 F24 178.6(3)
F23 C23 C24 C25 179.6(4)
C22 C23 C24 C25 -1.3(6)
F24 C24 C25 F25 0.8(6)
C23 C24 C25 F25 -179.3(3)
F24 C24 C25 C26 -177.3(3)
C23 C24 C25 C26 2.5(6)
F25 C25 C26 F26 -2.2(5)
C24 C25 C26 F26 175.9(3)
F25 C25 C26 C21 179.7(3)
C24 C25 C26 C21 -2.2(6)
C22 C21 C26 F26 -177.6(3)
B1 C21 C26 F26 -4.7(5)
C22 C21 C26 C25 0.4(5)
B1 C21 C26 C25 173.3(3)
C1 B1 C31 C32 9.2(5)
C11 B1 C31 C32 124.8(4)
C21 B1 C31 C32 -111.4(4)
C1 B1 C31 C36 -174.4(3)
C11 B1 C31 C36 -58.8(4)
C21 B1 C31 C36 65.0(4)
C36 C31 C32 F32 -178.6(3)
B1 C31 C32 F32 -1.9(5)
C36 C31 C32 C33 1.5(5)
B1 C31 C32 C33 178.2(4)
F32 C32 C33 F33 -1.2(6)
C31 C32 C33 F33 178.7(4)
F32 C32 C33 C34 178.9(4)
C31 C32 C33 C34 -1.2(6)
F33 C33 C34 F34 -0.5(6)
C32 C33 C34 F34 179.4(4)
F33 C33 C34 C35 -179.7(4)
C32 C33 C34 C35 0.3(6)
F34 C34 C35 F35 -0.4(6)
C33 C34 C35 F35 178.8(3)
F34 C34 C35 C36 -178.9(3)
C33 C34 C35 C36 0.3(6)
F35 C35 C36 F36 0.7(5)
C34 C35 C36 F36 179.3(3)
F35 C35 C36 C31 -178.4(3)
C34 C35 C36 C31 0.1(6)
C32 C31 C36 F36 179.9(3)
B1 C31 C36 F36 3.0(5)
C32 C31 C36 C35 -0.9(5)
B1 C31 C36 C35 -177.9(3)
C61A P1 C41A C44A 81.4(13)
C41B P1 C41A C44A -73(4)
C51B P1 C41A C44A -46.1(14)
C61B P1 C41A C44A 85.0(12)
C51A P1 C41A C44A -54.7(13)
C61A P1 C41A C42A -156.6(10)
C41B P1 C41A C42A 49(3)
C51B P1 C41A C42A 75.8(13)
C61B P1 C41A C42A -153.1(11)
C51A P1 C41A C42A 67.3(12)
C61A P1 C41A C43A -38.3(12)
C41B P1 C41A C43A 168(4)
C51B P1 C41A C43A -165.8(8)
C61B P1 C41A C43A -34.7(11)
C51A P1 C41A C43A -174.3(9)
C61A P1 C51A C53A 74.5(9)
C41B P1 C51A C53A -144.1(8)
C51B P1 C51A C53A 48.4(11)
C41A P1 C51A C53A -148.5(9)
C61B P1 C51A C53A 89.7(9)
C61A P1 C51A C54A -167.9(8)
C41B P1 C51A C54A -26.4(9)
C51B P1 C51A C54A 166.1(18)
C41A P1 C51A C54A -30.8(10)
C61B P1 C51A C54A -152.6(7)
C61A P1 C51A C52A -42.8(10)
C41B P1 C51A C52A 98.7(10)
C51B P1 C51A C52A -68.8(14)
C41A P1 C51A C52A 94.3(10)
C61B P1 C51A C52A -27.5(11)
C41B P1 C61A C63A -36.0(13)
C51B P1 C61A C63A 99.6(10)
C41A P1 C61A C63A -44.1(12)
C61B P1 C61A C63A -54.5(17)
C51A P1 C61A C63A 90.0(10)
C41B P1 C61A C64A 85.4(10)
C51B P1 C61A C64A -139.0(8)
C41A P1 C61A C64A 77.3(10)
C61B P1 C61A C64A 66.9(17)
C51A P1 C61A C64A -148.6(8)
C41B P1 C61A C62A -160.1(9)
C51B P1 C61A C62A -24.5(9)
C41A P1 C61A C62A -168.2(9)
C61B P1 C61A C62A -179(2)
C51A P1 C61A C62A -34.2(10)
C61A P1 C41B C42B 172.1(8)
C51B P1 C41B C42B 44.9(10)
C41A P1 C41B C42B -157(4)
C61B P1 C41B C42B 178.7(8)
C51A P1 C41B C42B 39.5(9)
C61A P1 C41B C44B 50.4(13)
C51B P1 C41B C44B -76.7(11)
C41A P1 C41B C44B 81(4)
C61B P1 C41B C44B 57.1(11)
C51A P1 C41B C44B -82.2(11)
C61A P1 C41B C43B -71.9(11)
C51B P1 C41B C43B 160.9(7)
C41A P1 C41B C43B -41(3)
C61B P1 C41B C43B -65.3(9)
C51A P1 C41B C43B 155.5(8)
C61A P1 C51B C54B 28.5(7)
C41B P1 C51B C54B 170.8(7)
C41A P1 C51B C54B 163.6(8)
C61B P1 C51B C54B 37.8(8)
C51A P1 C51B C54B -175.0(16)
C61A P1 C51B C53B 143.2(7)
C41B P1 C51B C53B -74.5(8)
C41A P1 C51B C53B -81.7(9)
C61B P1 C51B C53B 152.6(6)
C51A P1 C51B C53B -60.2(12)
C61A P1 C51B C52B -101.8(7)
C41B P1 C51B C52B 40.5(8)
C41A P1 C51B C52B 33.3(10)
C61B P1 C51B C52B -92.5(7)
C51A P1 C51B C52B 54.8(12)
C61A P1 C61B C64B -155(2)
C41B P1 C61B C64B 40.5(9)
C51B P1 C61B C64B 177.2(7)
C41A P1 C61B C64B 34.7(9)
C51A P1 C61B C64B 161.4(7)
C61A P1 C61B C63B 79.7(19)
C41B P1 C61B C63B -85.2(9)
C51B P1 C61B C63B 51.5(9)
C41A P1 C61B C63B -91.0(10)
C51A P1 C61B C63B 35.7(10)
C61A P1 C61B C62B -34.6(16)
C41B P1 C61B C62B 160.5(8)
C51B P1 C61B C62B -62.8(9)
C41A P1 C61B C62B 154.7(9)
C51A P1 C61B C62B -78.6(9)
